data_9005573
loop_
_publ_author_name
'Chopin, C.'
'Goffe, B.'
'Ungaretti, L.'
'Oberti, R.'

_publ_section_title
;Magnesiostaurolite and zincostaurolite: mineral description with a
 petrogenetic and crystal-chemical update
;
_journal_name_full 'European Journal of Mineralogy'
_journal_page_first 167
_journal_page_last 176
_journal_paper_doi 10.1127/0935-1221/2003/0015-0167
_journal_volume 15
_journal_year 2003
_chemical_formula_sum 'Al4.395 Fe0.04 H0.995 Li0.235 Mg0.758 O12 Si1.99 Ti0.01 Zn0.005'
_chemical_name_mineral Magnesiostaurolite
_space_group_IT_number 12
_symmetry_space_group_name_Hall '-C 2y'
_symmetry_space_group_name_H-M 'C 1 2/m 1'
_cell_angle_alpha 90
_cell_angle_beta 90.007
_cell_angle_gamma 90
_cell_formula_units_Z 4
_cell_length_a 7.8706
_cell_length_b 16.5411
_cell_length_c 5.6323
_cell_volume 733.260
_database_code_amcsd 0006961
_exptl_crystal_density_diffrn 3.538
_cod_original_formula_sum 'Al4.395 Ti.01 Mg.758 Fe.04 Si1.99 Li.235 Zn.005 O12 H.995'
_cod_database_code 9005573

loop_
_space_group_symop_operation_xyz
x,y,z
1/2+x,1/2+y,z
x,-y,z
1/2+x,1/2-y,z
-x,y,-z
1/2-x,1/2+y,-z
-x,-y,-z
1/2-x,1/2-y,-z

loop_
_atom_site_aniso_label
_atom_site_aniso_U_11
_atom_site_aniso_U_22
_atom_site_aniso_U_33
_atom_site_aniso_U_12
_atom_site_aniso_U_13
_atom_site_aniso_U_23
AlM1A 0.00502 0.00554 0.00530 0.00000 -0.00180 0.00000
AlM1B 0.00377 0.00554 0.00675 0.00000 0.00067 0.00000
AlM2 0.00251 0.00693 0.00771 0.00000 -0.00225 -0.00047
TiM2 0.00251 0.00693 0.00771 0.00000 -0.00225 -0.00047
SiT1 0.00126 0.00416 0.00530 0.00066 -0.00090 0.00047
AlT1 0.00126 0.00416 0.00530 0.00066 -0.00090 0.00047
MgT2 0.00690 0.00554 0.04018 0.00000 -0.00359 0.00000
LiT2 0.00690 0.00554 0.04018 0.00000 -0.00359 0.00000
ZnT2 0.00690 0.00554 0.04018 0.00000 -0.00359 0.00000
O-H1A 0.01067 0.00139 0.01655 0.00000 -0.00112 0.00000
O1A 0.01067 0.00139 0.01655 0.00000 -0.00112 0.00000
O-H1B 0.01067 0.00277 0.01077 0.00000 -0.00764 0.00000
O1B 0.01067 0.00277 0.01077 0.00000 -0.00764 0.00000
O2A 0.00220 0.00277 0.00611 -0.00132 -0.00090 0.00000
O2B 0.00471 0.00416 0.00450 0.00000 -0.00090 0.00047
O3 0.00377 0.00277 0.01527 -0.00066 -0.00292 -0.00142
O4 0.00565 0.00416 0.00289 0.00000 0.00000 0.00000
O5 0.00345 0.00554 0.00498 0.00132 -0.00180 0.00094

loop_
_atom_site_label
_atom_site_fract_x
_atom_site_fract_y
_atom_site_fract_z
_atom_site_occupancy
_atom_site_U_iso_or_equiv
AlM1A 0.50000 0.17340 0.00000 1.00000 0.00545
AlM1B 0.50000 0.17340 0.50000 1.00000 0.00545
AlM2 0.26410 0.40990 0.25000 0.99500 0.00557
TiM2 0.26410 0.40990 0.25000 0.00500 0.00557
AlM3A 0.00000 0.00000 0.00000 0.39500 0.00621
MgM3A 0.00000 0.00000 0.00000 0.11250 0.00621
AlM3B 0.00000 0.00000 0.50000 0.39500 0.00557
MgM3B 0.00000 0.00000 0.50000 0.11250 0.00557
FeM4A 0.50000 0.00000 0.00000 0.04000 0.01127
MgM4A 0.50000 0.00000 0.00000 0.18000 0.01127
FeM4B 0.50000 0.00000 0.50000 0.04000 0.01545
MgM4B 0.50000 0.00000 0.50000 0.18000 0.01545
SiT1 0.13390 0.16670 0.24940 0.99500 0.00342
AlT1 0.13390 0.16670 0.24940 0.00500 0.00342
MgT2 0.39170 0.00000 0.25090 0.46500 0.01735
LiT2 0.39170 0.00000 0.25090 0.23500 0.01735
ZnT2 0.39170 0.00000 0.25090 0.00500 0.01735
O-H1A 0.23640 0.00000 0.96580 0.49750 0.00963
O1A 0.23640 0.00000 0.96580 0.50250 0.00963
O-H1B 0.23460 0.00000 0.53450 0.49750 0.00823
O1B 0.23460 0.00000 0.53450 0.50250 0.00823
O2A 0.25530 0.16170 0.01400 1.00000 0.00380
O2B 0.25430 0.16180 0.48440 1.00000 0.00431
O3 0.00270 0.08870 0.25020 1.00000 0.00709
O4 0.02060 0.25020 0.25080 1.00000 0.00431
O5 0.52780 0.09790 0.25120 1.00000 0.00469

loop_
_cod_changelog_entry_id
_cod_changelog_entry_author
_cod_changelog_entry_date
_cod_changelog_entry_text
1
;cod-tools version 3.10.1
Id: cif_fix_AMCSD_aniso_labels 10200 2024-08-01 14:09:44Z saulius
;
2024-08-02T12:20:59+03:00
;Changed the following '_atom_site_aniso_label' values:
'OH1A' -> 'O-H1A'
'OH1B' -> 'O-H1B'
;

loop_
_cod_related_entry_id
_cod_related_entry_database
_cod_related_entry_code
1 AMCSD 0006961
